data_7055132
loop_
_publ_author_name
'Qian, Guifen'
'Zhong, Wei'
'Wei, Zhenhong'
'Wang, Hailong'
'Xiao, Zhiyin'
'Long, Li'
'Liu, Xiaoming'

_publ_section_title
;
 Diiron hexacarbonyl complexes bearing naphthalene-1,8-dithiolate bridge
 moiety as mimics of the sub-unit of [FeFe]-hydrogenase: synthesis,
 characterisation and electrochemical investigations
;
_journal_issue 12
_journal_name_full 'New J. Chem.'
_journal_page_first 9752
_journal_paper_doi 10.1039/C5NJ02074C
_journal_volume 39
_journal_year 2015
_chemical_formula_sum 'C21 H13 Cl Fe2 O8 S2'
_chemical_formula_weight 604.58
_chemical_name_systematic
; 
 ? 
;
_space_group_IT_number 4
_symmetry_cell_setting monoclinic
_symmetry_space_group_name_Hall 'P 2yb'
_symmetry_space_group_name_H-M 'P 1 21 1'
_atom_sites_solution_hydrogens geom
_atom_sites_solution_primary direct
_atom_sites_solution_secondary difmap
_audit_creation_method SHELXL-97
_audit_update_record
;
2015-09-14 deposited with the CCDC.
2015-09-29 downloaded from the CCDC.
;
_cell_angle_alpha 90.00
_cell_angle_beta 94.006(2)
_cell_angle_gamma 90.00
_cell_formula_units_Z 8
_cell_length_a 7.9363(12)
_cell_length_b 34.734(5)
_cell_length_c 17.444(3)
_cell_measurement_reflns_used 9012
_cell_measurement_temperature 296(2)
_cell_measurement_theta_max 28.14
_cell_measurement_theta_min 2.34
_cell_volume 4796.9(13)
_computing_cell_refinement 'Bruker SMART'
_computing_data_collection 'Bruker SMART'
_computing_data_reduction 'Bruker SAINT'
_computing_molecular_graphics 'Bruker SHELXTL'
_computing_publication_material 'Bruker SHELXTL'
_computing_structure_refinement 'SHELXL-97 (Sheldrick, 1997)'
_computing_structure_solution 'SHELXS-97 (Sheldrick, 1990)'
_diffrn_ambient_temperature 296(2)
_diffrn_measured_fraction_theta_full 0.998
_diffrn_measured_fraction_theta_max 0.998
_diffrn_measurement_device_type 'CCD area detector'
_diffrn_measurement_method 'phi and omega scans'
_diffrn_radiation_monochromator graphite
_diffrn_radiation_source 'fine-focus sealed tube'
_diffrn_radiation_type MoK\a
_diffrn_radiation_wavelength 0.71073
_diffrn_reflns_av_R_equivalents 0.0190
_diffrn_reflns_av_unetI/netI 0.0262
_diffrn_reflns_limit_h_max 9
_diffrn_reflns_limit_h_min -9
_diffrn_reflns_limit_k_max 41
_diffrn_reflns_limit_k_min -38
_diffrn_reflns_limit_l_max 20
_diffrn_reflns_limit_l_min -20
_diffrn_reflns_number 35686
_diffrn_reflns_theta_full 25.00
_diffrn_reflns_theta_max 25.00
_diffrn_reflns_theta_min 2.41
_exptl_absorpt_coefficient_mu 1.540
_exptl_absorpt_correction_T_max 0.746
_exptl_absorpt_correction_T_min 0.625
_exptl_absorpt_correction_type multi-scan
_exptl_absorpt_process_details sadabs
_exptl_crystal_colour red
_exptl_crystal_density_diffrn 1.674
_exptl_crystal_density_method 'not measured'
_exptl_crystal_description block
_exptl_crystal_F_000 2432
_exptl_crystal_size_max 0.34
_exptl_crystal_size_mid 0.26
_exptl_crystal_size_min 0.19
_refine_diff_density_max 0.515
_refine_diff_density_min -0.375
_refine_diff_density_rms 0.061
_refine_ls_abs_structure_details 'Flack H D (1983), Acta Cryst. A39, 876-881'
_refine_ls_abs_structure_Flack 0.00
_refine_ls_extinction_method none
_refine_ls_goodness_of_fit_ref 1.045
_refine_ls_hydrogen_treatment mixed
_refine_ls_matrix_type full
_refine_ls_number_parameters 1225
_refine_ls_number_reflns 15924
_refine_ls_number_restraints 1611
_refine_ls_restrained_S_all 1.093
_refine_ls_R_factor_all 0.0427
_refine_ls_R_factor_gt 0.0360
_refine_ls_shift/su_max 0.008
_refine_ls_shift/su_mean 0.001
_refine_ls_structure_factor_coef Fsqd
_refine_ls_weighting_details 'calc w=1/[\s^2^(Fo^2^)+(0.0477P)^2^+2.8684P] where P=(Fo^2^+2Fc^2^)/3'
_refine_ls_weighting_scheme calc
_refine_ls_wR_factor_gt 0.0882
_refine_ls_wR_factor_ref 0.0911
_reflns_number_gt 14303
_reflns_number_total 15924
_reflns_threshold_expression >2sigma(I)
_cod_data_source_file c5nj02074c2.cif
_cod_data_source_block 5b
_cod_depositor_comments
;
The following automatic conversions were performed:

'_symmetry_cell_setting' value 'Monoclinic' changed to 'monoclinic'
according to
/usr/data/users/saulius/crontab/automatic-downloads/rss-feeds/RSC/lib/dictionaries/cif_core.dic
dictionary named 'cif_core.dic' version 2.4.2 from 2011-04-26.

Automatic conversion script
Id: cif_fix_values 3271 2015-04-21 07:52:19Z andrius 

 Adding full bibliography for 7055129--7055134.cif.
;
_cod_original_sg_symbol_H-M P2(1)
_cod_database_code 7055132

loop_
_symmetry_equiv_pos_as_xyz
'x, y, z'
'-x, y+1/2, -z'

loop_
_atom_site_label
_atom_site_type_symbol
_atom_site_fract_x
_atom_site_fract_y
_atom_site_fract_z
_atom_site_U_iso_or_equiv
_atom_site_adp_type
_atom_site_occupancy
_atom_site_symmetry_multiplicity
_atom_site_calc_flag
_atom_site_refinement_flags
Fe1 Fe 1.00423(9) 0.014294(19) 0.29312(4) 0.03901(16) Uani 1 1 d .
Fe2 Fe 0.72092(8) -0.01584(2) 0.31331(4) 0.03893(16) Uani 1 1 d .
Fe3 Fe 0.33370(9) -0.01093(2) 0.95174(4) 0.04500(17) Uani 1 1 d .
Fe4 Fe 0.61332(9) 0.02366(2) 0.96429(4) 0.04411(17) Uani 1 1 d .
Fe5 Fe 0.97683(9) 0.30734(2) 0.75370(4) 0.04018(16) Uani 1 1 d .
Fe6 Fe 0.69296(9) 0.33758(2) 0.77317(4) 0.03963(16) Uani 1 1 d .
Fe7 Fe 0.58191(9) 0.29937(2) 0.42365(4) 0.04235(17) Uani 1 1 d .
Fe8 Fe 0.30049(9) 0.33317(2) 0.41174(4) 0.04344(17) Uani 1 1 d .
S1 S 0.96699(16) -0.03559(4) 0.37229(7) 0.0400(3) Uani 1 1 d .
S2 S 0.80235(15) 0.04235(4) 0.35724(6) 0.0364(3) Uani 1 1 d .
S3 S 0.56458(17) -0.02962(4) 0.89338(7) 0.0431(3) Uani 1 1 d .
S4 S 0.38256(16) 0.04624(4) 0.89778(7) 0.0408(3) Uani 1 1 d .
S5 S 0.93971(16) 0.35762(3) 0.83164(7) 0.0404(3) Uani 1 1 d .
S6 S 0.77507(15) 0.27968(3) 0.81858(6) 0.0380(3) Uani 1 1 d .
S8 S 0.35148(16) 0.27598(4) 0.35840(6) 0.0385(3) Uani 1 1 d .
S7 S 0.52934(17) 0.35219(4) 0.35202(7) 0.0419(3) Uani 1 1 d .
O1 O 0.9160(7) 0.06943(15) 0.1704(3) 0.0850(15) Uani 1 1 d .
O2 O 1.3200(5) 0.04887(14) 0.3574(3) 0.0686(11) Uani 1 1 d .
O3 O 1.1445(6) -0.03899(14) 0.1836(3) 0.0784(13) Uani 1 1 d .
O4 O 0.7094(6) -0.08772(14) 0.2237(3) 0.0819(14) Uani 1 1 d .
O5 O 0.4741(5) -0.03056(12) 0.4280(2) 0.0627(10) Uani 1 1 d .
O6 O 0.4948(6) 0.01923(16) 0.1938(2) 0.0773(13) Uani 1 1 d .
O7 O 0.7508(5) 0.07954(14) 0.7308(2) 0.0627(11) Uani 1 1 d .
O8 O 0.9570(7) 0.12286(15) 0.7405(4) 0.0951(16) Uani 1 1 d .
O9 O 0.0605(7) -0.0399(2) 0.8449(3) 0.112(2) Uani 1 1 d .
O10 O 0.1429(7) 0.03167(15) 1.0619(3) 0.0917(16) Uani 1 1 d .
O11 O 0.3823(9) -0.07543(16) 1.0594(3) 0.114(2) Uani 1 1 d .
O12 O 0.5502(7) 0.08438(15) 1.0751(3) 0.0878(15) Uani 1 1 d .
O13 O 0.9044(6) 0.05610(15) 0.8930(3) 0.0784(13) Uani 1 1 d .
O14 O 0.7963(7) -0.02520(16) 1.0793(3) 0.0937(17) Uani 1 1 d .
O15 O 0.4347(6) 0.11708(14) 0.5114(3) 0.0868(15) Uani 1 1 d .
O16 O 0.2296(4) 0.07273(11) 0.5183(2) 0.0539(9) Uani 1 1 d .
O17 O 0.4467(5) 0.35248(12) 0.8875(2) 0.0642(11) Uani 1 1 d .
O18 O 0.4678(6) 0.30136(15) 0.6548(2) 0.0785(13) Uani 1 1 d .
O19 O 0.6789(6) 0.40902(14) 0.6850(3) 0.0838(14) Uani 1 1 d .
O20 O 1.2922(5) 0.27199(13) 0.8189(2) 0.0671(11) Uani 1 1 d .
O21 O 0.8862(7) 0.25133(16) 0.6327(3) 0.0949(17) Uani 1 1 d .
O22 O 1.1176(6) 0.36051(14) 0.6441(2) 0.0778(13) Uani 1 1 d .
O23 O 0.7188(5) 0.24587(13) 1.1922(2) 0.0586(10) Uani 1 1 d .
O24 O 0.9207(6) 0.20123(14) 1.2056(3) 0.0851(14) Uani 1 1 d .
O25 O 0.8785(6) 0.26974(16) 0.3504(3) 0.0796(14) Uani 1 1 d .
O26 O 0.5287(7) 0.23748(14) 0.5336(3) 0.0836(15) Uani 1 1 d .
O27 O 0.7623(7) 0.34822(15) 0.5390(3) 0.0913(16) Uani 1 1 d .
O28 O 0.0244(7) 0.36248(19) 0.3076(4) 0.109(2) Uani 1 1 d .
O29 O 0.3502(9) 0.39730(17) 0.5189(3) 0.114(2) Uani 1 1 d .
O30 O 0.1106(7) 0.29080(16) 0.5225(3) 0.0928(17) Uani 1 1 d .
O31 O 0.4085(6) 0.20368(14) -0.0206(3) 0.0838(15) Uani 1 1 d .
O32 O 0.1990(4) 0.24694(11) -0.02097(18) 0.0499(9) Uani 1 1 d .
C1 C 0.9520(7) 0.04853(18) 0.2170(3) 0.0528(13) Uani 1 1 d U
C2 C 1.1970(7) 0.03575(16) 0.3327(3) 0.0475(11) Uani 1 1 d U
C3 C 1.0906(7) -0.01885(17) 0.2260(3) 0.0507(12) Uani 1 1 d U
C4 C 0.7153(7) -0.06034(18) 0.2596(3) 0.0541(13) Uani 1 1 d U
C5 C 0.5687(7) -0.02643(15) 0.3830(3) 0.0441(11) Uani 1 1 d U
C6 C 0.5816(7) 0.00663(17) 0.2408(3) 0.0501(12) Uani 1 1 d U
C7 C 0.9853(6) -0.02311(14) 0.4706(3) 0.0391(9) Uani 1 1 d U
C8 C 1.0671(7) -0.04962(17) 0.5181(3) 0.0475(12) Uani 1 1 d U
H8 H 1.1110 -0.0716 0.4965 0.057 Uiso 1 1 calc R
C9 C 1.0870(7) -0.04478(17) 0.5975(3) 0.0520(12) Uani 1 1 d U
H9 H 1.1463 -0.0628 0.6282 0.062 Uiso 1 1 calc R
C10 C 1.0176(6) -0.01291(17) 0.6298(3) 0.0475(10) Uani 1 1 d U
H10 H 1.0277 -0.0101 0.6829 0.057 Uiso 1 1 calc R
C11 C 0.9326(6) 0.01540(16) 0.5854(3) 0.0421(9) Uani 1 1 d U
C16 C 0.9196(6) 0.01103(15) 0.5032(3) 0.0341(9) Uani 1 1 d U
C15 C 0.8395(5) 0.04107(14) 0.4566(3) 0.0352(9) Uani 1 1 d U
C14 C 0.7783(6) 0.07309(15) 0.4943(3) 0.0412(10) Uani 1 1 d U
H14 H 0.7303 0.0932 0.4650 0.049 Uiso 1 1 calc R
C13 C 0.7866(6) 0.07608(16) 0.5738(3) 0.0456(10) Uani 1 1 d U
H13 H 0.7402 0.0976 0.5962 0.055 Uiso 1 1 calc R
C12 C 0.8610(6) 0.04835(17) 0.6200(3) 0.0426(10) Uani 1 1 d U
C17 C 0.8649(7) 0.05085(17) 0.7058(3) 0.0508(11) Uani 1 1 d U
H17A H 0.8350 0.0260 0.7263 0.061 Uiso 1 1 calc R
H17B H 0.9788 0.0570 0.7260 0.061 Uiso 1 1 calc R
C18 C 0.8128(9) 0.1144(2) 0.7464(4) 0.0687(15) Uani 1 1 d U
C19 C 0.6813(11) 0.1434(3) 0.7736(5) 0.105(2) Uani 1 1 d U
H19A H 0.7298 0.1575 0.8177 0.126 Uiso 1 1 calc R
H19B H 0.5835 0.1294 0.7893 0.126 Uiso 1 1 calc R
C20 C 0.6255(14) 0.1720(3) 0.7086(7) 0.130(3) Uani 1 1 d U
H20A H 0.7241 0.1864 0.6955 0.156 Uiso 1 1 calc R
H20B H 0.5871 0.1572 0.6636 0.156 Uiso 1 1 calc R
C21 C 0.4990(14) 0.1982(3) 0.7236(7) 0.137(3) Uani 1 1 d U
H21A H 0.5029 0.2194 0.6876 0.164 Uiso 1 1 calc R
H21B H 0.5229 0.2086 0.7749 0.164 Uiso 1 1 calc R
C22 C 0.1640(8) -0.02933(19) 0.8875(4) 0.0641(14) Uani 1 1 d U
C23 C 0.2152(8) 0.01467(19) 1.0179(3) 0.0594(14) Uani 1 1 d U
C24 C 0.3658(8) -0.0508(2) 1.0174(4) 0.0650(15) Uani 1 1 d U
C25 C 0.5790(8) 0.06113(18) 1.0332(3) 0.0579(13) Uani 1 1 d U
C26 C 0.7910(8) 0.04395(18) 0.9206(3) 0.0528(12) Uani 1 1 d U
C27 C 0.7267(8) -0.00553(19) 1.0346(3) 0.0620(14) Uani 1 1 d U
C28 C 0.5486(6) -0.01985(14) 0.7930(3) 0.0374(9) Uani 1 1 d U
C29 C 0.6253(6) -0.04741(14) 0.7510(3) 0.0416(10) Uani 1 1 d U
H29 H 0.6818 -0.0678 0.7761 0.050 Uiso 1 1 calc R
C30 C 0.6192(7) -0.04512(15) 0.6710(3) 0.0452(11) Uani 1 1 d U
H30 H 0.6735 -0.0636 0.6430 0.054 Uiso 1 1 calc R
C31 C 0.5325(6) -0.01537(16) 0.6333(3) 0.0431(9) Uani 1 1 d U
H31 H 0.5265 -0.0145 0.5799 0.052 Uiso 1 1 calc R
C32 C 0.4525(6) 0.01368(15) 0.6744(3) 0.0381(9) Uani 1 1 d U
C37 C 0.4626(6) 0.01199(14) 0.7572(2) 0.0347(9) Uani 1 1 d U
C36 C 0.3866(6) 0.04218(14) 0.7963(3) 0.0341(9) Uani 1 1 d U
C35 C 0.3086(6) 0.07174(15) 0.7577(3) 0.0402(10) Uani 1 1 d U
H35 H 0.2619 0.0916 0.7851 0.048 Uiso 1 1 calc R
C34 C 0.2970(6) 0.07309(16) 0.6769(3) 0.0422(10) Uani 1 1 d U
H34 H 0.2418 0.0936 0.6517 0.051 Uiso 1 1 calc R
C33 C 0.3658(6) 0.04465(15) 0.6352(3) 0.0394(9) Uani 1 1 d U
C38 C 0.3489(6) 0.04469(16) 0.5485(3) 0.0441(11) Uani 1 1 d U
H38A H 0.4583 0.0500 0.5292 0.053 Uiso 1 1 calc R
H38B H 0.3134 0.0193 0.5304 0.053 Uiso 1 1 calc R
C39 C 0.2889(8) 0.10700(19) 0.5001(4) 0.0680(14) Uani 1 1 d U
C40 C 0.1532(10) 0.1310(2) 0.4601(5) 0.0932(19) Uani 1 1 d U
H40A H 0.1427 0.1233 0.4065 0.112 Uiso 1 1 calc R
H40B H 0.0474 0.1247 0.4818 0.112 Uiso 1 1 calc R
C41 C 0.1717(12) 0.1706(3) 0.4626(7) 0.118(2) Uani 1 1 d U
H41A H 0.2809 0.1770 0.4443 0.142 Uiso 1 1 calc R
H41B H 0.1726 0.1788 0.5158 0.142 Uiso 1 1 calc R
C42 C 0.0437(13) 0.1924(3) 0.4184(7) 0.134(2) Uani 1 1 d U
H42A H 0.0382 0.1841 0.3652 0.161 Uiso 1 1 calc R
H42B H 0.0722 0.2195 0.4201 0.161 Uiso 1 1 calc R
C43 C 0.5412(7) 0.34784(15) 0.8427(3) 0.0432(11) Uani 1 1 d U
C44 C 0.5564(7) 0.31506(18) 0.7013(3) 0.0526(13) Uani 1 1 d U
C45 C 0.6856(7) 0.38168(18) 0.7185(3) 0.0510(12) Uani 1 1 d U
C46 C 1.1698(7) 0.28573(16) 0.7941(3) 0.0464(11) Uani 1 1 d U
C47 C 0.9233(8) 0.27296(19) 0.6786(3) 0.0559(13) Uani 1 1 d U
C48 C 1.0637(7) 0.33977(17) 0.6868(3) 0.0529(12) Uani 1 1 d U
C49 C 0.9556(6) 0.34519(14) 0.9312(3) 0.0368(9) Uani 1 1 d U
C50 C 1.0413(6) 0.37298(15) 0.9759(3) 0.0446(11) Uani 1 1 d U
H50 H 1.0882 0.3943 0.9531 0.053 Uiso 1 1 calc R
C51 C 1.0560(7) 0.36859(17) 1.0549(3) 0.0511(12) Uani 1 1 d U
H51 H 1.1119 0.3874 1.0850 0.061 Uiso 1 1 calc R
C52 C 0.9917(6) 0.33781(16) 1.0895(3) 0.0438(10) Uani 1 1 d U
H52 H 1.0037 0.3358 1.1428 0.053 Uiso 1 1 calc R
C53 C 0.9050(6) 0.30798(15) 1.0456(3) 0.0375(9) Uani 1 1 d U
C58 C 0.8900(5) 0.31146(14) 0.9637(2) 0.0337(9) Uani 1 1 d U
C57 C 0.8095(6) 0.28146(14) 0.9208(2) 0.0333(9) Uani 1 1 d U
C56 C 0.7476(6) 0.25016(14) 0.9567(3) 0.0384(10) Uani 1 1 d U
H56 H 0.6978 0.2304 0.9272 0.046 Uiso 1 1 calc R
C55 C 0.7574(6) 0.24718(16) 1.0361(3) 0.0428(10) Uani 1 1 d U
H55 H 0.7130 0.2256 1.0591 0.051 Uiso 1 1 calc R
C54 C 0.8321(6) 0.27577(15) 1.0811(3) 0.0398(9) Uani 1 1 d U
C59 C 0.8348(7) 0.27340(17) 1.1676(3) 0.0499(12) Uani 1 1 d U
H59A H 0.9477 0.2666 1.1881 0.060 Uiso 1 1 calc R
H59B H 0.8076 0.2985 1.1880 0.060 Uiso 1 1 calc R
C60 C 0.7767(8) 0.2115(2) 1.2099(4) 0.0661(14) Uani 1 1 d U
C61 C 0.6363(9) 0.1884(2) 1.2401(5) 0.0912(18) Uani 1 1 d U
H61A H 0.6231 0.1962 1.2927 0.109 Uiso 1 1 calc R
H61B H 0.5323 0.1947 1.2103 0.109 Uiso 1 1 calc R
C62 C 0.6578(11) 0.1477(2) 1.2386(6) 0.102(2) Uani 1 1 d U
H62A H 0.7642 0.1412 1.2664 0.123 Uiso 1 1 calc R
H62B H 0.6645 0.1395 1.1858 0.123 Uiso 1 1 calc R
C63 C 0.5140(11) 0.1249(3) 1.2742(6) 0.116(3) Uani 1 1 d U
H63A H 0.5203 0.1300 1.3290 0.139 Uiso 1 1 calc R
H63B H 0.5350 0.0976 1.2674 0.139 Uiso 1 1 calc R
C64 C 0.7617(8) 0.28012(17) 0.3786(3) 0.0531(12) Uani 1 1 d U
C65 C 0.5516(8) 0.26096(19) 0.4921(3) 0.0573(14) Uani 1 1 d U
C66 C 0.6936(8) 0.32951(18) 0.4938(3) 0.0565(13) Uani 1 1 d U
C67 C 0.1290(8) 0.35113(19) 0.3476(4) 0.0627(14) Uani 1 1 d U
C68 C 0.3322(8) 0.37325(18) 0.4767(4) 0.0615(14) Uani 1 1 d U
C70 C 0.5115(6) 0.34221(13) 0.2520(3) 0.0365(9) Uani 1 1 d U
C71 C 0.5866(6) 0.36900(15) 0.2069(3) 0.0438(11) Uani 1 1 d U
H71 H 0.6448 0.3895 0.2307 0.053 Uiso 1 1 calc R
C72 C 0.5782(6) 0.36637(15) 0.1282(3) 0.0434(10) Uani 1 1 d U
H72 H 0.6297 0.3850 0.0995 0.052 Uiso 1 1 calc R
C73 C 0.4956(6) 0.33687(16) 0.0925(3) 0.0418(10) Uani 1 1 d U
H73 H 0.4900 0.3356 0.0391 0.050 Uiso 1 1 calc R
C74 C 0.4169(6) 0.30764(14) 0.1341(2) 0.0356(9) Uani 1 1 d U
C79 C 0.4276(6) 0.31007(14) 0.2154(3) 0.0348(9) Uani 1 1 d U
C78 C 0.3524(6) 0.27963(14) 0.2575(3) 0.0358(9) Uani 1 1 d U
C77 C 0.2726(6) 0.24992(15) 0.2182(3) 0.0381(10) Uani 1 1 d U
H77 H 0.2256 0.2301 0.2457 0.046 Uiso 1 1 calc R
C76 C 0.2601(6) 0.24860(15) 0.1386(3) 0.0416(10) Uani 1 1 d U
H76 H 0.2031 0.2282 0.1138 0.050 Uiso 1 1 calc R
C75 C 0.3291(6) 0.27637(15) 0.0961(3) 0.0381(10) Uani 1 1 d U
C80 C 0.3153(6) 0.27568(16) 0.0091(3) 0.0441(10) Uani 1 1 d U
H80A H 0.2784 0.3007 -0.0099 0.053 Uiso 1 1 calc R
H80B H 0.4258 0.2707 -0.0091 0.053 Uiso 1 1 calc R
C81 C 0.2644(8) 0.21271(18) -0.0375(3) 0.0576(13) Uani 1 1 d U
C82 C 0.1329(9) 0.1871(2) -0.0791(4) 0.0775(16) Uani 1 1 d U
H82A H 0.0213 0.1957 -0.0673 0.093 Uiso 1 1 calc R
H82B H 0.1411 0.1897 -0.1340 0.093 Uiso 1 1 calc R
C83 C 0.1527(12) 0.1461(2) -0.0578(6) 0.106(2) Uani 1 1 d U
H83A H 0.2718 0.1399 -0.0503 0.127 Uiso 1 1 calc R
H83B H 0.1031 0.1301 -0.0990 0.127 Uiso 1 1 calc R
C84 C 0.0597(17) 0.1374(3) 0.0218(6) 0.146(2) Uani 1 1 d U
H84A H 0.1032 0.1549 0.0618 0.175 Uiso 1 1 calc R
H84B H 0.0849 0.1113 0.0387 0.175 Uiso 1 1 calc R
Cl1 Cl 0.3084(4) 0.18033(8) 0.71776(19) 0.1364(10) Uani 1 1 d .
Cl2 Cl -0.1614(4) 0.18482(10) 0.4583(3) 0.1734(14) Uani 1 1 d U
Cl3 Cl 0.3101(3) 0.13482(8) 1.23716(18) 0.1280(9) Uani 1 1 d .
Cl4 Cl -0.1575(6) 0.14316(9) 0.0071(2) 0.1767(15) Uani 1 1 d U
C69 C 0.1833(8) 0.30718(18) 0.4808(3) 0.0580(13) Uani 1 1 d U

loop_
_atom_site_aniso_label
_atom_site_aniso_U_11
_atom_site_aniso_U_22
_atom_site_aniso_U_33
_atom_site_aniso_U_23
_atom_site_aniso_U_13
_atom_site_aniso_U_12
Fe1 0.0394(4) 0.0422(4) 0.0361(3) 0.0023(3) 0.0080(3) 0.0038(3)
Fe2 0.0381(4) 0.0442(4) 0.0345(3) -0.0031(3) 0.0022(3) 0.0001(3)
Fe3 0.0495(4) 0.0457(4) 0.0408(4) 0.0034(3) 0.0102(3) 0.0009(4)
Fe4 0.0496(4) 0.0473(4) 0.0348(3) -0.0019(3) -0.0009(3) 0.0016(3)
Fe5 0.0413(4) 0.0452(4) 0.0349(3) -0.0012(3) 0.0085(3) -0.0056(3)
Fe6 0.0403(4) 0.0441(4) 0.0343(3) 0.0032(3) 0.0011(3) -0.0009(3)
Fe7 0.0460(4) 0.0468(4) 0.0337(3) -0.0012(3) -0.0016(3) -0.0039(3)
Fe8 0.0481(4) 0.0448(4) 0.0384(4) -0.0067(3) 0.0102(3) -0.0027(3)
S1 0.0439(7) 0.0368(7) 0.0395(6) -0.0002(5) 0.0044(5) 0.0055(5)
S2 0.0376(7) 0.0397(7) 0.0322(6) 0.0025(5) 0.0043(5) 0.0056(5)
S3 0.0500(7) 0.0392(7) 0.0403(6) 0.0000(5) 0.0044(5) 0.0083(6)
S4 0.0482(7) 0.0391(7) 0.0354(6) -0.0030(5) 0.0060(5) 0.0060(6)
S5 0.0431(7) 0.0374(7) 0.0408(6) 0.0021(5) 0.0040(5) -0.0069(6)
S6 0.0395(7) 0.0387(6) 0.0358(6) -0.0011(5) 0.0026(5) -0.0059(5)
S8 0.0430(7) 0.0410(7) 0.0318(5) 0.0010(5) 0.0052(5) -0.0070(6)
S7 0.0482(7) 0.0393(7) 0.0385(6) -0.0040(5) 0.0040(5) -0.0060(6)
O1 0.107(4) 0.098(4) 0.052(2) 0.032(3) 0.019(2) 0.042(3)
O2 0.054(3) 0.079(3) 0.072(3) -0.007(2) -0.003(2) -0.007(2)
O3 0.100(4) 0.069(3) 0.070(3) -0.011(2) 0.034(3) 0.019(3)
O4 0.085(3) 0.071(3) 0.088(3) -0.044(3) -0.005(3) 0.000(3)
O5 0.070(3) 0.069(3) 0.050(2) -0.0025(19) 0.020(2) -0.007(2)
O6 0.064(3) 0.107(4) 0.058(2) 0.020(3) -0.015(2) 0.010(3)
O7 0.043(2) 0.097(3) 0.049(2) -0.024(2) 0.0084(16) -0.001(2)
O8 0.072(3) 0.069(3) 0.144(5) -0.012(3) 0.007(3) -0.006(3)
O9 0.099(4) 0.131(5) 0.100(4) -0.003(4) -0.028(3) -0.047(4)
O10 0.111(4) 0.093(4) 0.077(3) 0.002(3) 0.050(3) 0.026(3)
O11 0.168(6) 0.078(4) 0.101(4) 0.057(3) 0.056(4) 0.039(4)
O12 0.116(4) 0.082(3) 0.067(3) -0.037(3) 0.021(3) 0.001(3)
O13 0.067(3) 0.105(4) 0.064(3) 0.008(2) 0.010(2) -0.010(3)
O14 0.110(4) 0.101(4) 0.065(3) 0.020(3) -0.026(3) 0.025(3)
O15 0.055(3) 0.067(3) 0.137(5) 0.021(3) 0.000(3) -0.007(2)
O16 0.042(2) 0.063(2) 0.057(2) 0.0140(18) 0.0010(16) -0.0041(18)
O17 0.070(3) 0.067(3) 0.058(2) -0.001(2) 0.019(2) 0.004(2)
O18 0.078(3) 0.099(4) 0.056(2) -0.014(2) -0.018(2) -0.010(3)
O19 0.086(3) 0.068(3) 0.095(4) 0.037(3) -0.006(3) 0.001(3)
O20 0.053(3) 0.081(3) 0.068(3) 0.005(2) 0.004(2) 0.011(2)
O21 0.106(4) 0.104(4) 0.078(3) -0.044(3) 0.028(3) -0.041(3)
O22 0.102(4) 0.075(3) 0.060(3) 0.013(2) 0.032(2) -0.020(3)
O23 0.046(2) 0.080(3) 0.051(2) 0.022(2) 0.0126(17) 0.006(2)
O24 0.063(3) 0.065(3) 0.127(4) 0.019(3) 0.005(3) 0.008(2)
O25 0.058(3) 0.114(4) 0.068(3) -0.013(3) 0.009(2) 0.013(3)
O26 0.115(4) 0.071(3) 0.063(3) 0.024(2) -0.004(3) -0.007(3)
O27 0.115(4) 0.085(4) 0.069(3) -0.020(3) -0.026(3) -0.020(3)
O28 0.094(4) 0.116(5) 0.112(4) 0.002(4) -0.029(4) 0.031(4)
O29 0.154(6) 0.093(4) 0.102(4) -0.055(4) 0.050(4) -0.044(4)
O30 0.112(4) 0.101(4) 0.072(3) -0.004(3) 0.051(3) -0.037(3)
O31 0.049(3) 0.063(3) 0.139(5) -0.016(3) 0.004(3) 0.001(2)
O32 0.042(2) 0.068(2) 0.0399(18) -0.0142(17) 0.0019(15) 0.0002(18)
C1 0.053(3) 0.060(3) 0.047(3) 0.006(2) 0.011(2) 0.013(3)
C2 0.050(3) 0.052(3) 0.042(2) 0.003(2) 0.010(2) 0.005(2)
C3 0.057(3) 0.051(3) 0.045(2) 0.000(2) 0.007(2) 0.007(3)
C4 0.049(3) 0.062(3) 0.051(3) -0.009(3) 0.000(2) 0.003(3)
C5 0.049(3) 0.043(2) 0.040(2) -0.0039(19) 0.001(2) 0.001(2)
C6 0.046(3) 0.059(3) 0.046(3) -0.002(2) 0.003(2) 0.001(2)
C7 0.032(2) 0.045(2) 0.0393(19) 0.0075(18) 0.0021(17) -0.0036(18)
C8 0.042(2) 0.050(3) 0.050(2) 0.013(2) -0.002(2) 0.003(2)
C9 0.048(3) 0.056(3) 0.050(2) 0.016(2) -0.004(2) -0.001(2)
C10 0.046(2) 0.057(2) 0.039(2) 0.0045(19) 0.0015(18) -0.009(2)
C11 0.0323(19) 0.054(2) 0.0405(19) 0.0023(18) 0.0040(16) -0.0077(19)
C16 0.0248(19) 0.042(2) 0.0362(19) 0.0006(18) 0.0041(16) -0.0043(18)
C15 0.0231(18) 0.044(2) 0.039(2) 0.0024(17) 0.0041(16) -0.0027(17)
C14 0.033(2) 0.046(2) 0.044(2) 0.003(2) 0.0023(18) 0.000(2)
C13 0.038(2) 0.052(2) 0.047(2) -0.009(2) 0.0091(18) -0.003(2)
C12 0.032(2) 0.056(2) 0.040(2) -0.0027(18) 0.0028(17) -0.0077(19)
C17 0.043(2) 0.067(3) 0.043(2) -0.005(2) 0.0038(19) -0.006(2)
C18 0.059(3) 0.080(4) 0.067(3) -0.010(3) 0.003(3) 0.011(3)
C19 0.096(4) 0.111(5) 0.107(4) -0.017(4) 0.010(4) 0.021(4)
C20 0.123(5) 0.116(5) 0.155(6) 0.002(5) 0.032(5) 0.018(5)
C21 0.133(6) 0.109(6) 0.171(7) 0.005(6) 0.018(6) 0.022(5)
C22 0.064(3) 0.067(3) 0.060(3) 0.006(3) 0.004(3) -0.007(3)
C23 0.066(3) 0.068(3) 0.047(3) 0.008(3) 0.018(2) 0.010(3)
C24 0.074(4) 0.067(4) 0.056(3) 0.003(3) 0.022(3) 0.010(3)
C25 0.068(3) 0.061(3) 0.044(3) -0.007(3) 0.005(2) -0.004(3)
C26 0.055(3) 0.058(3) 0.044(2) -0.006(2) 0.000(2) 0.001(3)
C27 0.070(3) 0.069(3) 0.046(3) -0.009(3) -0.004(3) -0.003(3)
C28 0.035(2) 0.038(2) 0.0400(19) 0.0025(18) 0.0083(16) -0.0045(18)
C29 0.045(2) 0.036(2) 0.044(2) -0.0012(19) 0.0091(19) -0.0003(19)
C30 0.048(2) 0.040(2) 0.049(2) -0.009(2) 0.009(2) -0.001(2)
C31 0.042(2) 0.050(2) 0.0376(19) -0.0062(18) 0.0066(16) -0.0058(19)
C32 0.033(2) 0.042(2) 0.0394(19) -0.0030(18) 0.0043(16) -0.0068(18)
C37 0.0335(19) 0.037(2) 0.0340(18) 0.0006(16) 0.0023(16) -0.0059(17)
C36 0.034(2) 0.035(2) 0.0335(18) -0.0036(16) 0.0076(16) -0.0040(18)
C35 0.037(2) 0.042(2) 0.042(2) -0.0021(19) 0.0031(18) 0.001(2)
C34 0.035(2) 0.045(2) 0.046(2) 0.005(2) 0.0021(18) 0.000(2)
C33 0.0328(19) 0.048(2) 0.0379(19) 0.0000(18) 0.0036(16) -0.0093(18)
C38 0.038(2) 0.050(2) 0.044(2) 0.004(2) 0.0029(19) -0.005(2)
C39 0.048(3) 0.066(3) 0.089(3) 0.011(3) 0.001(3) -0.002(3)
C40 0.074(4) 0.071(4) 0.133(5) 0.024(4) -0.006(4) 0.001(3)
C41 0.091(4) 0.089(4) 0.171(6) 0.026(5) -0.016(4) -0.009(4)
C42 0.125(4) 0.099(5) 0.174(6) 0.033(5) -0.022(4) 0.003(4)
C43 0.046(2) 0.048(3) 0.035(2) 0.0037(19) 0.002(2) 0.005(2)
C44 0.052(3) 0.070(3) 0.036(2) 0.003(2) 0.003(2) 0.005(3)
C45 0.050(3) 0.060(3) 0.043(2) 0.005(2) 0.002(2) 0.003(3)
C46 0.053(3) 0.050(3) 0.039(2) -0.003(2) 0.017(2) -0.008(2)
C47 0.059(3) 0.073(3) 0.038(2) -0.003(3) 0.019(2) -0.011(3)
C48 0.059(3) 0.059(3) 0.042(2) -0.003(2) 0.011(2) -0.001(3)
C49 0.035(2) 0.038(2) 0.0374(19) 0.0024(17) 0.0039(17) 0.0027(18)
C50 0.045(2) 0.039(2) 0.049(2) 0.000(2) 0.001(2) -0.005(2)
C51 0.050(3) 0.050(3) 0.052(2) -0.013(2) -0.006(2) -0.006(2)
C52 0.041(2) 0.054(2) 0.0357(19) -0.0064(19) -0.0016(17) 0.007(2)
C53 0.028(2) 0.044(2) 0.0402(19) -0.0027(18) 0.0023(16) 0.0066(18)
C58 0.0267(19) 0.039(2) 0.0357(18) -0.0033(17) 0.0017(15) 0.0039(17)
C57 0.031(2) 0.039(2) 0.0306(18) 0.0004(17) 0.0056(16) 0.0033(18)
C56 0.035(2) 0.040(2) 0.040(2) 0.0020(18) 0.0031(17) -0.0023(19)
C55 0.035(2) 0.049(2) 0.044(2) 0.010(2) 0.0057(18) -0.002(2)
C54 0.030(2) 0.051(2) 0.0383(19) 0.0040(18) 0.0035(16) 0.0085(18)
C59 0.041(2) 0.063(3) 0.046(2) 0.010(2) 0.001(2) 0.004(2)
C60 0.051(3) 0.074(3) 0.073(3) 0.011(3) 0.003(3) -0.005(3)
C61 0.076(4) 0.072(4) 0.127(4) 0.028(3) 0.015(3) -0.002(3)
C62 0.090(4) 0.071(4) 0.146(5) 0.008(4) 0.009(4) 0.008(4)
C63 0.095(5) 0.075(4) 0.178(6) 0.032(5) 0.012(5) -0.011(4)
C64 0.056(3) 0.063(3) 0.039(2) -0.002(2) -0.003(2) -0.001(3)
C65 0.063(3) 0.064(3) 0.044(3) -0.002(3) -0.005(2) -0.002(3)
C66 0.063(3) 0.061(3) 0.044(3) -0.006(2) -0.002(2) -0.007(3)
C67 0.062(3) 0.063(3) 0.064(3) -0.004(3) 0.011(3) 0.008(3)
C68 0.075(3) 0.055(3) 0.057(3) -0.011(3) 0.017(3) -0.009(3)
C70 0.034(2) 0.037(2) 0.0385(19) 0.0051(17) 0.0016(16) 0.0030(17)
C71 0.040(2) 0.040(2) 0.051(2) 0.005(2) 0.006(2) -0.004(2)
C72 0.043(2) 0.042(2) 0.046(2) 0.0105(19) 0.0109(19) -0.001(2)
C73 0.037(2) 0.049(2) 0.040(2) 0.0079(18) 0.0065(17) 0.0068(19)
C74 0.0321(19) 0.039(2) 0.0359(18) 0.0047(17) 0.0062(16) 0.0070(18)
C79 0.0279(19) 0.038(2) 0.0382(19) 0.0041(17) 0.0041(16) 0.0044(18)
C78 0.030(2) 0.041(2) 0.0368(19) -0.0012(17) 0.0017(16) 0.0012(18)
C77 0.031(2) 0.044(2) 0.040(2) 0.0008(19) 0.0042(18) -0.0038(19)
C76 0.038(2) 0.049(2) 0.037(2) -0.0039(19) 0.0016(17) -0.003(2)
C75 0.030(2) 0.047(2) 0.0375(19) 0.0025(18) 0.0009(17) 0.0047(19)
C80 0.041(2) 0.055(3) 0.036(2) -0.004(2) 0.0045(18) 0.003(2)
C81 0.052(3) 0.061(3) 0.060(3) -0.005(2) 0.005(2) -0.015(3)
C82 0.081(4) 0.075(4) 0.076(3) -0.020(3) 0.005(3) -0.022(3)
C83 0.104(5) 0.080(4) 0.131(5) -0.024(4) -0.009(4) -0.011(4)
C84 0.244(4) 0.080(4) 0.108(5) 0.010(4) -0.030(5) -0.035(5)
Cl1 0.134(2) 0.1060(18) 0.165(3) -0.0344(17) -0.0154(19) -0.0073(16)
Cl2 0.131(2) 0.125(2) 0.265(4) 0.001(2) 0.027(2) 0.065(2)
Cl3 0.0918(15) 0.127(2) 0.163(2) 0.0499(18) -0.0041(15) -0.0294(14)
Cl4 0.228(3) 0.101(2) 0.216(4) -0.012(2) 0.121(3) -0.048(2)
C69 0.062(3) 0.060(3) 0.054(3) -0.018(3) 0.016(2) -0.006(3)

loop_
_atom_type_symbol
_atom_type_description
_atom_type_scat_dispersion_real
_atom_type_scat_dispersion_imag
_atom_type_scat_source
C C 0.0033 0.0016 'International Tables Vol C Tables 4.2.6.8 and 6.1.1.4'
H H 0.0000 0.0000 'International Tables Vol C Tables 4.2.6.8 and 6.1.1.4'
N N 0.0061 0.0033 'International Tables Vol C Tables 4.2.6.8 and 6.1.1.4'
O O 0.0106 0.0060 'International Tables Vol C Tables 4.2.6.8 and 6.1.1.4'
S S 0.1246 0.1234 'International Tables Vol C Tables 4.2.6.8 and 6.1.1.4'
Fe Fe 0.3463 0.8444 'International Tables Vol C Tables 4.2.6.8 and 6.1.1.4'
Cl Cl 0.1484 0.1585 'International Tables Vol C Tables 4.2.6.8 and 6.1.1.4'

loop_
_geom_angle_atom_site_label_1
_geom_angle_atom_site_label_2
_geom_angle_atom_site_label_3
_geom_angle
C2 Fe1 C1 98.9(3)
C2 Fe1 C3 99.3(2)
C1 Fe1 C3 91.2(2)
C2 Fe1 S2 104.30(17)
C1 Fe1 S2 86.85(17)
C3 Fe1 S2 156.32(19)
C2 Fe1 S1 103.21(17)
C1 Fe1 S1 157.6(2)
C3 Fe1 S1 88.79(18)
S2 Fe1 S1 84.22(5)
C2 Fe1 Fe2 149.37(16)
C1 Fe1 Fe2 102.36(19)
C3 Fe1 Fe2 101.97(19)
S2 Fe1 Fe2 55.68(4)
S1 Fe1 Fe2 55.85(4)
C6 Fe2 C4 90.8(3)
C6 Fe2 C5 98.9(2)
C4 Fe2 C5 100.5(2)
C6 Fe2 S2 89.87(19)
C4 Fe2 S2 160.95(19)
C5 Fe2 S2 98.24(16)
C6 Fe2 S1 157.68(18)
C4 Fe2 S1 88.02(18)
C5 Fe2 S1 103.25(16)
S2 Fe2 S1 84.17(5)
C6 Fe2 Fe1 103.39(18)
C4 Fe2 Fe1 105.78(19)
C5 Fe2 Fe1 145.03(16)
S2 Fe2 Fe1 55.66(4)
S1 Fe2 Fe1 55.79(4)
C23 Fe3 C24 91.7(3)
C23 Fe3 C22 100.0(3)
C24 Fe3 C22 100.9(3)
C23 Fe3 S4 86.8(2)
C24 Fe3 S4 157.7(2)
C22 Fe3 S4 101.3(2)
C23 Fe3 S3 157.2(2)
C24 Fe3 S3 89.0(2)
C22 Fe3 S3 102.2(2)
S4 Fe3 S3 84.00(5)
C23 Fe3 Fe4 102.0(2)
C24 Fe3 Fe4 103.1(2)
C22 Fe3 Fe4 146.7(2)
S4 Fe3 Fe4 55.75(4)
S3 Fe3 Fe4 55.77(4)
C27 Fe4 C26 98.1(3)
C27 Fe4 C25 92.5(3)
C26 Fe4 C25 99.2(3)
C27 Fe4 S4 155.4(2)
C26 Fe4 S4 106.32(19)
C25 Fe4 S4 86.4(2)
C27 Fe4 S3 88.3(2)
C26 Fe4 S3 101.55(18)
C25 Fe4 S3 158.9(2)
S4 Fe4 S3 84.27(5)
C27 Fe4 Fe3 100.8(2)
C26 Fe4 Fe3 149.82(17)
C25 Fe4 Fe3 103.2(2)
S4 Fe4 Fe3 55.86(4)
S3 Fe4 Fe3 56.09(4)
C48 Fe5 C47 91.5(2)
C48 Fe5 C46 99.2(3)
C47 Fe5 C46 99.1(3)
C48 Fe5 S6 156.7(2)
C47 Fe5 S6 86.70(18)
C46 Fe5 S6 103.98(16)
C48 Fe5 S5 88.75(18)
C47 Fe5 S5 157.2(2)
C46 Fe5 S5 103.35(17)
S6 Fe5 S5 84.21(5)
C48 Fe5 Fe6 102.31(19)
C47 Fe5 Fe6 101.9(2)
C46 Fe5 Fe6 149.32(16)
S6 Fe5 Fe6 55.66(4)
S5 Fe5 Fe6 55.95(4)
C44 Fe6 C43 99.1(2)
C44 Fe6 C45 90.3(3)
C43 Fe6 C45 100.9(2)
C44 Fe6 S6 90.1(2)
C43 Fe6 S6 97.53(16)
C45 Fe6 S6 161.24(19)
C44 Fe6 S5 157.13(19)
C43 Fe6 S5 103.59(17)
C45 Fe6 S5 88.40(18)
S6 Fe6 S5 83.99(5)
C44 Fe6 Fe5 103.12(19)
C43 Fe6 Fe5 144.61(15)
C45 Fe6 Fe5 106.13(18)
S6 Fe6 Fe5 55.62(4)
S5 Fe6 Fe5 55.62(4)
C66 Fe7 C64 98.3(3)
C66 Fe7 C65 93.6(3)
C64 Fe7 C65 99.2(3)
C66 Fe7 S8 154.8(2)
C64 Fe7 S8 106.65(17)
C65 Fe7 S8 85.78(18)
C66 Fe7 S7 88.1(2)
C64 Fe7 S7 100.50(19)
C65 Fe7 S7 159.8(2)
S8 Fe7 S7 84.26(5)
C66 Fe7 Fe8 100.2(2)
C64 Fe7 Fe8 149.31(17)
C65 Fe7 Fe8 103.8(2)
S8 Fe7 Fe8 55.87(4)
S7 Fe7 Fe8 56.18(4)
C68 Fe8 C67 100.9(3)
C68 Fe8 C69 91.3(3)
C67 Fe8 C69 100.6(3)
C68 Fe8 S8 157.6(2)
C67 Fe8 S8 101.4(2)
C69 Fe8 S8 87.16(18)
C68 Fe8 S7 89.0(2)
C67 Fe8 S7 102.0(2)
C69 Fe8 S7 156.9(2)
S8 Fe8 S7 83.87(5)
C68 Fe8 Fe7 103.0(2)
C67 Fe8 Fe7 146.6(2)
C69 Fe8 Fe7 101.9(2)
S8 Fe8 Fe7 55.72(4)
S7 Fe8 Fe7 55.70(4)
C7 S1 Fe1 113.72(17)
C7 S1 Fe2 112.30(17)
Fe1 S1 Fe2 68.36(4)
C15 S2 Fe1 114.16(15)
C15 S2 Fe2 110.03(17)
Fe1 S2 Fe2 68.65(4)
C28 S3 Fe4 112.51(17)
C28 S3 Fe3 112.67(17)
Fe4 S3 Fe3 68.15(4)
C36 S4 Fe4 114.63(17)
C36 S4 Fe3 111.30(16)
Fe4 S4 Fe3 68.38(4)
C49 S5 Fe5 113.42(16)
C49 S5 Fe6 111.45(17)
Fe5 S5 Fe6 68.44(4)
C57 S6 Fe5 115.12(16)
C57 S6 Fe6 110.00(16)
Fe5 S6 Fe6 68.72(4)
C78 S8 Fe7 114.89(17)
C78 S8 Fe8 111.33(17)
Fe7 S8 Fe8 68.41(4)
C70 S7 Fe7 112.77(16)
C70 S7 Fe8 112.68(16)
Fe7 S7 Fe8 68.12(5)
C18 O7 C17 117.5(5)
C39 O16 C38 117.5(4)
C60 O23 C59 117.6(5)
C81 O32 C80 116.6(4)
O1 C1 Fe1 178.4(6)
O2 C2 Fe1 179.0(5)
O3 C3 Fe1 178.9(5)
O4 C4 Fe2 177.7(6)
O5 C5 Fe2 175.5(5)
O6 C6 Fe2 177.0(6)
C8 C7 C16 119.2(5)
C8 C7 S1 115.2(4)
C16 C7 S1 125.6(3)
C7 C8 C9 122.4(5)
C7 C8 H8 118.8
C9 C8 H8 118.8
C10 C9 C8 118.9(5)
C10 C9 H9 120.6
C8 C9 H9 120.6
C9 C10 C11 122.2(5)
C9 C10 H10 118.9
C11 C10 H10 118.9
C10 C11 C12 121.4(5)
C10 C11 C16 118.5(5)
C12 C11 C16 120.2(5)
C7 C16 C11 118.8(4)
C7 C16 C15 122.3(4)
C11 C16 C15 118.9(4)
C14 C15 C16 117.7(4)
C14 C15 S2 114.1(4)
C16 C15 S2 128.2(4)
C13 C14 C15 122.5(5)
C13 C14 H14 118.8
C15 C14 H14 118.8
C12 C13 C14 121.7(5)
C12 C13 H13 119.1
C14 C13 H13 119.1
C13 C12 C11 119.0(4)
C13 C12 C17 121.9(5)
C11 C12 C17 119.2(5)
O7 C17 C12 112.0(4)
O7 C17 H17A 109.2
C12 C17 H17A 109.2
O7 C17 H17B 109.2
C12 C17 H17B 109.2
H17A C17 H17B 107.9
O8 C18 O7 123.4(6)
O8 C18 C19 122.6(7)
O7 C18 C19 114.0(7)
C18 C19 C20 111.0(7)
C18 C19 H19A 109.4
C20 C19 H19A 109.4
C18 C19 H19B 109.4
C20 C19 H19B 109.4
H19A C19 H19B 108.0
C21 C20 C19 117.1(10)
C21 C20 H20A 108.0
C19 C20 H20A 108.0
C21 C20 H20B 108.0
C19 C20 H20B 108.0
H20A C20 H20B 107.3
C20 C21 Cl1 114.5(9)
C20 C21 H21A 108.6
Cl1 C21 H21A 108.6
C20 C21 H21B 108.6
Cl1 C21 H21B 108.6
H21A C21 H21B 107.6
O9 C22 Fe3 177.0(7)
O10 C23 Fe3 177.9(7)
O11 C24 Fe3 178.2(6)
O12 C25 Fe4 177.0(6)
O13 C26 Fe4 178.7(6)
O14 C27 Fe4 177.9(6)
C29 C28 C37 121.7(4)
C29 C28 S3 112.8(4)
C37 C28 S3 125.4(4)
C28 C29 C30 120.5(5)
C28 C29 H29 119.7
C30 C29 H29 119.7
C31 C30 C29 120.0(5)
C31 C30 H30 120.0
C29 C30 H30 120.0
C30 C31 C32 121.2(4)
C30 C31 H31 119.4
C32 C31 H31 119.4
C31 C32 C33 120.9(4)
C31 C32 C37 119.0(4)
C33 C32 C37 120.1(4)
C36 C37 C28 125.1(4)
C36 C37 C32 117.3(4)
C28 C37 C32 117.6(4)
C35 C36 C37 121.3(4)
C35 C36 S4 113.3(4)
C37 C36 S4 125.4(4)
C36 C35 C34 121.3(5)
C36 C35 H35 119.4
C34 C35 H35 119.4
C33 C34 C35 120.7(5)
C33 C34 H34 119.7
C35 C34 H34 119.7
C34 C33 C32 119.2(4)
C34 C33 C38 121.6(5)
C32 C33 C38 119.2(4)
O16 C38 C33 112.3(4)
O16 C38 H38A 109.1
C33 C38 H38A 109.2
O16 C38 H38B 109.1
C33 C38 H38B 109.1
H38A C38 H38B 107.9
O15 C39 O16 124.8(6)
O15 C39 C40 124.2(6)
O16 C39 C40 110.9(6)
C41 C40 C39 118.0(7)
C41 C40 H40A 107.8
C39 C40 H40A 107.8
C41 C40 H40B 107.8
C39 C40 H40B 107.8
H40A C40 H40B 107.2
C40 C41 C42 115.8(9)
C40 C41 H41A 108.3
C42 C41 H41A 108.3
C40 C41 H41B 108.3
C42 C41 H41B 108.3
H41A C41 H41B 107.4
C41 C42 Cl2 109.4(8)
C41 C42 H42A 109.8
Cl2 C42 H42A 109.8
C41 C42 H42B 109.8
Cl2 C42 H42B 109.8
H42A C42 H42B 108.2
O17 C43 Fe6 176.7(5)
O18 C44 Fe6 178.6(6)
O19 C45 Fe6 179.0(6)
O20 C46 Fe5 179.4(5)
O21 C47 Fe5 178.2(5)
O22 C48 Fe5 179.4(6)
C50 C49 C58 121.9(4)
C50 C49 S5 112.2(4)
C58 C49 S5 125.9(4)
C51 C50 C49 119.2(5)
C51 C50 H50 120.4
C49 C50 H50 120.4
C52 C51 C50 121.7(5)
C52 C51 H51 119.1
C50 C51 H51 119.1
C51 C52 C53 121.2(5)
C51 C52 H52 119.4
C53 C52 H52 119.4
C54 C53 C58 119.6(4)
C54 C53 C52 122.0(4)
C58 C53 C52 118.3(4)
C57 C58 C49 124.4(4)
C57 C58 C53 118.0(4)
C49 C58 C53 117.6(4)
C56 C57 C58 120.7(4)
C56 C57 S6 113.3(4)
C58 C57 S6 126.0(4)
C57 C56 C55 121.4(5)
C57 C56 H56 119.3
C55 C56 H56 119.3
C54 C55 C56 120.6(5)
C54 C55 H55 119.7
C56 C55 H55 119.7
C55 C54 C53 119.4(4)
C55 C54 C59 120.5(5)
C53 C54 C59 120.1(4)
O23 C59 C54 112.0(4)
O23 C59 H59A 109.2
C54 C59 H59A 109.2
O23 C59 H59B 109.2
C54 C59 H59B 109.2
H59A C59 H59B 107.9
O24 C60 O23 125.1(6)
O24 C60 C61 126.5(6)
O23 C60 C61 108.3(6)
C62 C61 C60 115.6(7)
C62 C61 H61A 108.4
C60 C61 H61A 108.4
C62 C61 H61B 108.4
C60 C61 H61B 108.4
H61A C61 H61B 107.4
C61 C62 C63 114.0(8)
C61 C62 H62A 108.8
C63 C62 H62A 108.8
C61 C62 H62B 108.8
C63 C62 H62B 108.8
H62A C62 H62B 107.6
C62 C63 Cl3 116.3(6)
C62 C63 H63A 108.2
Cl3 C63 H63A 108.2
C62 C63 H63B 108.2
Cl3 C63 H63B 108.2
H63A C63 H63B 107.4
O25 C64 Fe7 176.6(6)
O26 C65 Fe7 178.2(6)
O27 C66 Fe7 178.7(6)
O28 C67 Fe8 179.2(8)
O29 C68 Fe8 177.6(6)
C71 C70 C79 118.6(4)
C71 C70 S7 114.8(4)
C79 C70 S7 126.5(3)
C72 C71 C70 122.1(5)
C72 C71 H71 118.9
C70 C71 H71 118.9
C73 C72 C71 120.1(5)
C73 C72 H72 119.9
C71 C72 H72 119.9
C72 C73 C74 121.7(4)
C72 C73 H73 119.1
C74 C73 H73 119.1
C79 C74 C73 118.2(4)
C79 C74 C75 120.1(4)
C73 C74 C75 121.7(4)
C74 C79 C70 119.2(4)
C74 C79 C78 117.9(4)
C70 C79 C78 122.9(4)
C77 C78 C79 119.5(4)
C77 C78 S8 114.2(4)
C79 C78 S8 126.3(3)
C78 C77 C76 121.6(5)
C78 C77 H77 119.2
C76 C77 H77 119.2
C75 C76 C77 121.4(5)
C75 C76 H76 119.3
C77 C76 H76 119.3
C76 C75 C74 119.4(4)
C76 C75 C80 122.2(5)
C74 C75 C80 118.4(4)
O32 C80 C75 112.2(4)
O32 C80 H80A 109.2
C75 C80 H80A 109.2
O32 C80 H80B 109.2
C75 C80 H80B 109.2
H80A C80 H80B 107.9
O31 C81 O32 123.8(5)
O31 C81 C82 125.1(6)
O32 C81 C82 111.1(5)
C83 C82 C81 112.8(7)
C83 C82 H82A 109.0
C81 C82 H82A 109.0
C83 C82 H82B 109.0
C81 C82 H82B 109.0
H82A C82 H82B 107.8
C82 C83 C84 110.1(8)
C82 C83 H83A 109.6
C84 C83 H83A 109.6
C82 C83 H83B 109.6
C84 C83 H83B 109.6
H83A C83 H83B 108.2
C83 C84 Cl4 110.7(7)
C83 C84 H84A 109.5
Cl4 C84 H84A 109.5
C83 C84 H84B 109.5
Cl4 C84 H84B 109.5
H84A C84 H84B 108.1
O30 C69 Fe8 179.0(6)

loop_
_geom_bond_atom_site_label_1
_geom_bond_atom_site_label_2
_geom_bond_distance
Fe1 C2 1.796(6)
Fe1 C1 1.809(6)
Fe1 C3 1.810(6)
Fe1 S2 2.2403(14)
Fe1 S1 2.2482(14)
Fe1 Fe2 2.5270(10)
Fe2 C6 1.799(6)
Fe2 C4 1.807(6)
Fe2 C5 1.811(5)
Fe2 S2 2.2408(15)
Fe2 S1 2.2499(14)
Fe3 C23 1.778(6)
Fe3 C24 1.803(7)
Fe3 C22 1.808(7)
Fe3 S4 2.2432(15)
Fe3 S3 2.2529(15)
Fe3 Fe4 2.5196(11)
Fe4 C27 1.785(6)
Fe4 C26 1.793(7)
Fe4 C25 1.806(6)
Fe4 S4 2.2403(14)
Fe4 S3 2.2443(15)
Fe5 C48 1.794(6)
Fe5 C47 1.801(6)
Fe5 C46 1.804(6)
Fe5 S6 2.2408(14)
Fe5 S5 2.2451(14)
Fe5 Fe6 2.5300(10)
Fe6 C44 1.780(6)
Fe6 C43 1.803(5)
Fe6 C45 1.803(6)
Fe6 S6 2.2417(14)
Fe6 S5 2.2539(14)
Fe7 C66 1.796(6)
Fe7 C64 1.805(6)
Fe7 C65 1.817(6)
Fe7 S8 2.2382(14)
Fe7 S7 2.2423(15)
Fe7 Fe8 2.5188(11)
Fe8 C68 1.802(6)
Fe8 C67 1.812(7)
Fe8 C69 1.813(6)
Fe8 S8 2.2422(15)
Fe8 S7 2.2549(15)
S1 C7 1.766(5)
S2 C15 1.738(5)
S3 C28 1.780(5)
S4 C36 1.778(5)
S5 C49 1.785(5)
S6 C57 1.787(5)
S8 C78 1.766(5)
S7 C70 1.775(5)
O1 C1 1.112(7)
O2 C2 1.135(6)
O3 C3 1.125(6)
O4 C4 1.137(7)
O5 C5 1.132(6)
O6 C6 1.122(6)
O7 C18 1.328(8)
O7 C17 1.436(7)
O8 C18 1.193(8)
O9 C22 1.129(7)
O10 C23 1.152(7)
O11 C24 1.129(7)
O12 C25 1.123(7)
O13 C26 1.132(7)
O14 C27 1.149(7)
O15 C39 1.211(7)
O16 C39 1.327(7)
O16 C38 1.432(6)
O17 C43 1.132(6)
O18 C44 1.140(6)
O19 C45 1.114(7)
O20 C46 1.140(7)
O21 C47 1.123(7)
O22 C48 1.141(7)
O23 C60 1.309(8)
O23 C59 1.414(7)
O24 C60 1.205(8)
O25 C64 1.138(7)
O26 C65 1.115(7)
O27 C66 1.131(7)
O28 C67 1.118(8)
O29 C68 1.116(7)
O30 C69 1.116(7)
O31 C81 1.203(7)
O32 C81 1.337(7)
O32 C80 1.434(6)
C7 C8 1.371(7)
C7 C16 1.429(7)
C8 C9 1.393(7)
C8 H8 0.9300
C9 C10 1.374(8)
C9 H9 0.9300
C10 C11 1.396(7)
C10 H10 0.9300
C11 C12 1.430(8)
C11 C16 1.438(6)
C16 C15 1.443(7)
C15 C14 1.396(7)
C14 C13 1.388(7)
C14 H14 0.9300
C13 C12 1.363(8)
C13 H13 0.9300
C12 C17 1.498(7)
C17 H17A 0.9700
C17 H17B 0.9700
C18 C19 1.548(10)
C19 C20 1.549(13)
C19 H19A 0.9700
C19 H19B 0.9700
C20 C21 1.394(13)
C20 H20A 0.9700
C20 H20B 0.9700
C21 Cl1 1.632(11)
C21 H21A 0.9700
C21 H21B 0.9700
C28 C29 1.373(7)
C28 C37 1.421(7)
C29 C30 1.396(7)
C29 H29 0.9300
C30 C31 1.382(8)
C30 H30 0.9300
C31 C32 1.414(7)
C31 H31 0.9300
C32 C33 1.426(7)
C32 C37 1.441(6)
C37 C36 1.410(7)
C36 C35 1.354(7)
C35 C34 1.406(7)
C35 H35 0.9300
C34 C33 1.364(7)
C34 H34 0.9300
C33 C38 1.509(6)
C38 H38A 0.9700
C38 H38B 0.9700
C39 C40 1.496(9)
C40 C41 1.382(11)
C40 H40A 0.9700
C40 H40B 0.9700
C41 C42 1.445(12)
C41 H41A 0.9700
C41 H41B 0.9700
C42 Cl2 1.834(11)
C42 H42A 0.9700
C42 H42B 0.9700
C49 C50 1.389(7)
C49 C58 1.417(7)
C50 C51 1.384(7)
C50 H50 0.9300
C51 C52 1.345(8)
C51 H51 0.9300
C52 C53 1.435(7)
C52 H52 0.9300
C53 C54 1.421(7)
C53 C58 1.431(6)
C58 C57 1.410(7)
C57 C56 1.363(7)
C56 C55 1.385(6)
C56 H56 0.9300
C55 C54 1.375(7)
C55 H55 0.9300
C54 C59 1.510(7)
C59 H59A 0.9700
C59 H59B 0.9700
C60 C61 1.498(9)
C61 C62 1.425(10)
C61 H61A 0.9700
C61 H61B 0.9700
C62 C63 1.552(12)
C62 H62A 0.9700
C62 H62B 0.9700
C63 Cl3 1.735(9)
C63 H63A 0.9700
C63 H63B 0.9700
C70 C71 1.380(7)
C70 C79 1.428(7)
C71 C72 1.374(7)
C71 H71 0.9300
C72 C73 1.345(7)
C72 H72 0.9300
C73 C74 1.418(7)
C73 H73 0.9300
C74 C79 1.417(6)
C74 C75 1.428(7)
C79 C78 1.441(7)
C78 C77 1.369(7)
C77 C76 1.387(6)
C77 H77 0.9300
C76 C75 1.354(7)
C76 H76 0.9300
C75 C80 1.514(6)
C80 H80A 0.9700
C80 H80B 0.9700
C81 C82 1.516(8)
C82 C83 1.476(11)
C82 H82A 0.9700
C82 H82B 0.9700
C83 C84 1.645(14)
C83 H83A 0.9700
C83 H83B 0.9700
C84 Cl4 1.736(13)
C84 H84A 0.9700
C84 H84B 0.9700
